data_7226571
loop_
_publ_author_name
'Dey, Dhananjay'
'Chopra, Deepak'

_publ_section_title
;
 Solvatomorphism in (Z)-4-fluoro-N&#x2032;-(3-fluorophenyl)benzimidamide:
 the role of intermolecular O--H&#x22EF;F interaction
;
_journal_issue 42
_journal_name_full CrystEngComm
_journal_page_first 8291
_journal_paper_doi 10.1039/C6CE01668E
_journal_volume 18
_journal_year 2016
_chemical_formula_moiety 'C13 H10 F2 N2'
_chemical_formula_sum 'C13 H10 F2 N2'
_chemical_formula_weight 232.23
_space_group_crystal_system triclinic
_space_group_IT_number 2
_space_group_name_Hall '-P 1'
_space_group_name_H-M_alt 'P -1'
_symmetry_space_group_name_Hall '-P 1'
_symmetry_space_group_name_H-M 'P -1'
_atom_sites_solution_hydrogens mixed
_audit_creation_method SHELXL-2014/7
_audit_update_record
;
2016-07-27 deposited with the CCDC.
2016-09-15 downloaded from the CCDC.
;
_cell_angle_alpha 66.680(10)
_cell_angle_beta 78.973(11)
_cell_angle_gamma 67.688(10)
_cell_formula_units_Z 4
_cell_length_a 10.229(3)
_cell_length_b 10.526(4)
_cell_length_c 12.346(4)
_cell_measurement_reflns_used 23742
_cell_measurement_temperature 100(2)
_cell_measurement_theta_max 27.67
_cell_measurement_theta_min 2.53
_cell_volume 1128.0(7)
_computing_structure_refinement 'SHELXL-2014/7 (Sheldrick, 2014)'
_diffrn_ambient_temperature 100(2)
_diffrn_measured_fraction_theta_full 0.993
_diffrn_measured_fraction_theta_max 0.988
_diffrn_measurement_device_type 'Bruker APEX-II CCD'
_diffrn_radiation_type MoK\a
_diffrn_radiation_wavelength 0.71073
_diffrn_reflns_av_R_equivalents 0.0599
_diffrn_reflns_av_unetI/netI 0.0457
_diffrn_reflns_Laue_measured_fraction_full 0.993
_diffrn_reflns_Laue_measured_fraction_max 0.988
_diffrn_reflns_limit_h_max 13
_diffrn_reflns_limit_h_min -13
_diffrn_reflns_limit_k_max 13
_diffrn_reflns_limit_k_min -13
_diffrn_reflns_limit_l_max 16
_diffrn_reflns_limit_l_min -16
_diffrn_reflns_number 26511
_diffrn_reflns_point_group_measured_fraction_full 0.993
_diffrn_reflns_point_group_measured_fraction_max 0.988
_diffrn_reflns_theta_full 25.242
_diffrn_reflns_theta_max 27.877
_diffrn_reflns_theta_min 2.530
_exptl_absorpt_coefficient_mu 0.106
_exptl_absorpt_correction_type multi-scan
_exptl_absorpt_process_details SADABS
_exptl_crystal_colour colourless
_exptl_crystal_density_diffrn 1.367
_exptl_crystal_description plate
_exptl_crystal_F_000 480
_exptl_crystal_size_max 0.210
_exptl_crystal_size_mid 0.170
_exptl_crystal_size_min 0.100
_exptl_transmission_factor_max 0.768
_exptl_transmission_factor_min 0.694
_refine_diff_density_max 0.276
_refine_diff_density_min -0.340
_refine_diff_density_rms 0.048
_refine_ls_extinction_method none
_refine_ls_goodness_of_fit_ref 1.030
_refine_ls_hydrogen_treatment mixed
_refine_ls_matrix_type full
_refine_ls_number_parameters 331
_refine_ls_number_reflns 5317
_refine_ls_number_restraints 0
_refine_ls_restrained_S_all 1.030
_refine_ls_R_factor_all 0.0797
_refine_ls_R_factor_gt 0.0495
_refine_ls_shift/su_max 0.000
_refine_ls_shift/su_mean 0.000
_refine_ls_structure_factor_coef Fsqd
_refine_ls_weighting_details 'w=1/[\s^2^(Fo^2^)+(0.0492P)^2^+0.4074P] where P=(Fo^2^+2Fc^2^)/3'
_refine_ls_weighting_scheme calc
_refine_ls_wR_factor_gt 0.1091
_refine_ls_wR_factor_ref 0.1227
_reflns_Friedel_coverage 0.000
_reflns_number_gt 3759
_reflns_number_total 5317
_reflns_threshold_expression 'I > 2\s(I)'
_cod_data_source_file c6ce01668e2.cif
_cod_data_source_block DB32
_cod_depositor_comments 'Adding full bibliography for 7226571--7226572.cif.'
_cod_original_cell_volume 1128.0(6)
_cod_database_code 7226571
_shelx_shelxl_version_number 2014/7
_shelx_space_group_comment
;
The symmetry employed for this shelxl refinement is uniquely defined
by the following loop, which should always be used as a source of
symmetry information in preference to the above space-group names.
They are only intended as comments.
;
_shelx_estimated_absorpt_t_min 0.978
_shelx_estimated_absorpt_t_max 0.990

loop_
_space_group_symop_operation_xyz
'x, y, z'
'-x, -y, -z'

loop_
_atom_site_label
_atom_site_type_symbol
_atom_site_fract_x
_atom_site_fract_y
_atom_site_fract_z
_atom_site_U_iso_or_equiv
_atom_site_adp_type
_atom_site_occupancy
_atom_site_site_symmetry_order
_atom_site_calc_flag
_atom_site_refinement_flags_posn
_atom_site_refinement_flags_adp
_atom_site_refinement_flags_occupancy
_atom_site_disorder_assembly
_atom_site_disorder_group
F4A F 1.0166(2) 1.0296(2) 0.11090(19) 0.0528(4) Uani 0.5389(19) 1 d . . P A 1
C20A C 1.04131(15) 0.77038(18) 0.40705(15) 0.0291(4) Uani 0.5389(19) 1 d . . P A 1
C21A C 1.07252(18) 0.6451(2) 0.37932(16) 0.0350(4) Uani 0.5389(19) 1 d . . P A 1
H21A H 1.0859 0.5518 0.4403 0.042 Uiso 0.5389(19) 1 calc R U P A 1
C22A C 1.0837(2) 0.6584(2) 0.26270(19) 0.0460(5) Uani 0.5389(19) 1 d . . P A 1
H22A H 1.1056 0.5724 0.2449 0.055 Uiso 0.5389(19) 1 calc R U P A 1
C23A C 1.0645(2) 0.7908(3) 0.17084(19) 0.0493(5) Uani 0.5389(19) 1 d . . P A 1
H23A H 1.0713 0.7980 0.0909 0.059 Uiso 0.5389(19) 1 calc R U P A 1
C24A C 1.03499(19) 0.9118(2) 0.20028(18) 0.0471(5) Uani 0.5389(19) 1 d . . P A 1
C25A C 1.02372(16) 0.90610(19) 0.31491(17) 0.0361(4) Uani 0.5389(19) 1 d . . P A 1
H25A H 1.0044 0.9926 0.3313 0.043 Uiso 0.5389(19) 1 calc R U P A 1
F4B F 1.1201(3) 0.5539(3) 0.2258(2) 0.0528(4) Uani 0.4611(19) 1 d . . P A 2
C20B C 1.04131(15) 0.77038(18) 0.40705(15) 0.0291(4) Uani 0.4611(19) 1 d . . P A 2
C21B C 1.02372(16) 0.90610(19) 0.31491(17) 0.0361(4) Uani 0.4611(19) 1 d . . P A 2
H21B H 1.0044 0.9926 0.3313 0.043 Uiso 0.4611(19) 1 calc R U P A 2
C22B C 1.03499(19) 0.9118(2) 0.20028(18) 0.0471(5) Uani 0.4611(19) 1 d . . P A 2
H22B H 1.0216 1.0044 0.1384 0.056 Uiso 0.4611(19) 1 calc R U P A 2
C23B C 1.0645(2) 0.7908(3) 0.17084(19) 0.0493(5) Uani 0.4611(19) 1 d . . P A 2
H23B H 1.0713 0.7980 0.0909 0.059 Uiso 0.4611(19) 1 calc R U P A 2
C24B C 1.0837(2) 0.6584(2) 0.26270(19) 0.0460(5) Uani 0.4611(19) 1 d . . P A 2
C25B C 1.07252(18) 0.6451(2) 0.37932(16) 0.0350(4) Uani 0.4611(19) 1 d . . P A 2
H25B H 1.0859 0.5518 0.4403 0.042 Uiso 0.4611(19) 1 calc R U P A 2
F2A F 0.36234(15) 0.66363(13) 1.04710(10) 0.0546(4) Uani 0.952(2) 1 d . . P B 1
C7A C 0.43805(15) 0.82641(18) 0.73433(14) 0.0264(3) Uani 0.952(2) 1 d . . P B 1
C8A C 0.42597(18) 0.72144(18) 0.84483(15) 0.0321(4) Uani 0.952(2) 1 d . . P B 1
H8A H 0.4531 0.6208 0.8544 0.038 Uiso 0.952(2) 1 calc R U P B 1
C9A C 0.3738(2) 0.7668(2) 0.93974(16) 0.0367(4) Uani 0.952(2) 1 d . . P B 1
C10A C 0.33205(19) 0.9110(2) 0.93178(17) 0.0366(4) Uani 0.952(2) 1 d . . P B 1
H10A H 0.2956 0.9385 0.9991 0.044 Uiso 0.952(2) 1 calc R U P B 1
C11A C 0.34537(18) 1.0142(2) 0.82167(17) 0.0362(4) Uani 0.952(2) 1 d . . P B 1
H11A H 0.3178 1.1145 0.8131 0.043 Uiso 0.952(2) 1 calc R U P B 1
C12A C 0.39828(16) 0.97350(18) 0.72355(16) 0.0308(4) Uani 0.952(2) 1 d . . P B 1
H12A H 0.4075 1.0457 0.6489 0.037 Uiso 0.952(2) 1 calc R U P B 1
F2B F 0.303(3) 1.138(3) 0.813(2) 0.0546(4) Uani 0.048(2) 1 d . . P B 2
C7B C 0.43805(15) 0.82641(18) 0.73433(14) 0.0264(3) Uani 0.048(2) 1 d . . P B 2
C8B C 0.39828(16) 0.97350(18) 0.72355(16) 0.0308(4) Uani 0.048(2) 1 d . . P B 2
H8B H 0.4075 1.0457 0.6489 0.037 Uiso 0.048(2) 1 calc R U P B 2
C9B C 0.34537(18) 1.0142(2) 0.82167(17) 0.0362(4) Uani 0.048(2) 1 d . . P B 2
C10B C 0.33205(19) 0.9110(2) 0.93178(17) 0.0366(4) Uani 0.048(2) 1 d . . P B 2
H10B H 0.2956 0.9385 0.9991 0.044 Uiso 0.048(2) 1 calc R U P B 2
C11B C 0.3738(2) 0.7668(2) 0.93974(16) 0.0367(4) Uani 0.048(2) 1 d . . P B 2
H11B H 0.3662 0.6947 1.0149 0.044 Uiso 0.048(2) 1 calc R U P B 2
C12B C 0.42597(18) 0.72144(18) 0.84483(15) 0.0321(4) Uani 0.048(2) 1 d . . P B 2
H12B H 0.4531 0.6208 0.8544 0.038 Uiso 0.048(2) 1 calc R U P B 2
F1 F 0.63006(11) 0.56544(12) 0.20347(9) 0.0438(3) Uani 1 1 d . . . . .
N2 N 0.26693(15) 0.82320(17) 0.59377(15) 0.0338(4) Uani 1 1 d . . . . .
H2A H 0.232(2) 0.852(2) 0.6541(17) 0.036(5) Uiso 1 1 d . . . . .
H2B H 0.214(2) 0.797(2) 0.5653(17) 0.040(5) Uiso 1 1 d . . . . .
C13 C 0.40904(15) 0.77873(16) 0.57433(14) 0.0244(3) Uani 1 1 d . . . . .
N1 N 0.49696(13) 0.78271(15) 0.63514(12) 0.0268(3) Uani 1 1 d . . . . .
C4 C 0.57583(17) 0.61887(19) 0.29276(15) 0.0301(4) Uani 1 1 d . . . . .
C3 C 0.44224(17) 0.72206(19) 0.28433(15) 0.0317(4) Uani 1 1 d . . . . .
H3 H 0.3887 0.7560 0.2173 0.038 Uiso 1 1 calc R U . . .
C2 C 0.38770(16) 0.77529(17) 0.37553(14) 0.0276(4) Uani 1 1 d . . . . .
H2 H 0.2959 0.8470 0.3709 0.033 Uiso 1 1 calc R U . . .
C1 C 0.46625(15) 0.72468(16) 0.47456(14) 0.0233(3) Uani 1 1 d . . . . .
C6 C 0.60119(15) 0.61873(16) 0.47972(14) 0.0247(3) Uani 1 1 d . . . . .
H6 H 0.6551 0.5826 0.5469 0.030 Uiso 1 1 calc R U . . .
C5 C 0.65718(16) 0.56604(18) 0.38856(15) 0.0290(4) Uani 1 1 d . . . . .
H5 H 0.7493 0.4953 0.3917 0.035 Uiso 1 1 calc R U . . .
F3 F 0.85969(13) 0.71476(15) 1.05887(11) 0.0573(3) Uani 1 1 d . . . . .
N3 N 1.03418(13) 0.76035(15) 0.52629(13) 0.0300(3) Uani 1 1 d . . . . .
N4 N 0.79644(16) 0.77891(17) 0.53846(16) 0.0351(4) Uani 1 1 d . . . . .
H4B H 0.719(2) 0.777(2) 0.5818(19) 0.049(6) Uiso 1 1 d . . . . .
H4A H 0.803(2) 0.793(2) 0.461(2) 0.047(6) Uiso 1 1 d . . . . .
C26 C 0.91333(15) 0.76438(16) 0.58466(15) 0.0267(4) Uani 1 1 d . . . . .
C14 C 0.89954(16) 0.75241(17) 0.71019(16) 0.0281(4) Uani 1 1 d . . . . .
C19 C 1.01656(17) 0.67605(18) 0.78080(15) 0.0305(4) Uani 1 1 d . . . . .
H19 H 1.1060 0.6318 0.7480 0.037 Uiso 1 1 calc R U . . .
C18 C 1.00404(19) 0.66389(19) 0.89770(16) 0.0363(4) Uani 1 1 d . . . . .
H18 H 1.0839 0.6126 0.9453 0.044 Uiso 1 1 calc R U . . .
C17 C 0.8730(2) 0.7279(2) 0.94341(17) 0.0400(4) Uani 1 1 d . . . . .
C15 C 0.76961(17) 0.8177(2) 0.76012(18) 0.0367(4) Uani 1 1 d . . . . .
H15 H 0.6895 0.8716 0.7128 0.044 Uiso 1 1 calc R U . . .
C16 C 0.75535(19) 0.8055(2) 0.87703(19) 0.0441(5) Uani 1 1 d . . . . .
H16 H 0.6665 0.8496 0.9107 0.053 Uiso 1 1 calc R U . . .

loop_
_atom_site_aniso_label
_atom_site_aniso_U_11
_atom_site_aniso_U_22
_atom_site_aniso_U_33
_atom_site_aniso_U_23
_atom_site_aniso_U_13
_atom_site_aniso_U_12
F4A 0.0679(11) 0.0366(9) 0.0518(10) -0.0019(8) -0.0171(8) -0.0231(8)
C20A 0.0135(7) 0.0328(9) 0.0414(10) -0.0120(8) -0.0065(6) -0.0073(6)
C21A 0.0276(9) 0.0333(9) 0.0456(11) -0.0117(8) -0.0093(8) -0.0108(7)
C22A 0.0369(10) 0.0547(13) 0.0547(13) -0.0292(11) -0.0098(9) -0.0104(9)
C23A 0.0347(10) 0.0682(15) 0.0445(12) -0.0187(11) -0.0097(9) -0.0144(10)
C24A 0.0286(9) 0.0535(13) 0.0427(11) 0.0026(10) -0.0105(8) -0.0132(9)
C25A 0.0172(8) 0.0304(9) 0.0560(12) -0.0108(8) -0.0068(7) -0.0055(7)
F4B 0.0679(11) 0.0366(9) 0.0518(10) -0.0019(8) -0.0171(8) -0.0231(8)
C20B 0.0135(7) 0.0328(9) 0.0414(10) -0.0120(8) -0.0065(6) -0.0073(6)
C21B 0.0172(8) 0.0304(9) 0.0560(12) -0.0108(8) -0.0068(7) -0.0055(7)
C22B 0.0286(9) 0.0535(13) 0.0427(11) 0.0026(10) -0.0105(8) -0.0132(9)
C23B 0.0347(10) 0.0682(15) 0.0445(12) -0.0187(11) -0.0097(9) -0.0144(10)
C24B 0.0369(10) 0.0547(13) 0.0547(13) -0.0292(11) -0.0098(9) -0.0104(9)
C25B 0.0276(9) 0.0333(9) 0.0456(11) -0.0117(8) -0.0093(8) -0.0108(7)
F2A 0.0759(9) 0.0440(7) 0.0337(7) -0.0112(5) 0.0060(6) -0.0165(6)
C7A 0.0148(7) 0.0328(9) 0.0341(9) -0.0122(7) -0.0039(6) -0.0092(6)
C8A 0.0347(9) 0.0282(9) 0.0365(10) -0.0131(8) -0.0020(7) -0.0121(7)
C9A 0.0400(10) 0.0364(10) 0.0325(10) -0.0102(8) -0.0016(8) -0.0140(8)
C10A 0.0324(9) 0.0405(10) 0.0429(11) -0.0231(9) -0.0024(8) -0.0094(8)
C11A 0.0245(8) 0.0302(9) 0.0584(12) -0.0210(9) -0.0057(8) -0.0065(7)
C12A 0.0205(8) 0.0284(8) 0.0412(10) -0.0080(7) -0.0057(7) -0.0085(7)
F2B 0.0759(9) 0.0440(7) 0.0337(7) -0.0112(5) 0.0060(6) -0.0165(6)
C7B 0.0148(7) 0.0328(9) 0.0341(9) -0.0122(7) -0.0039(6) -0.0092(6)
C8B 0.0205(8) 0.0284(8) 0.0412(10) -0.0080(7) -0.0057(7) -0.0085(7)
C9B 0.0245(8) 0.0302(9) 0.0584(12) -0.0210(9) -0.0057(8) -0.0065(7)
C10B 0.0324(9) 0.0405(10) 0.0429(11) -0.0231(9) -0.0024(8) -0.0094(8)
C11B 0.0400(10) 0.0364(10) 0.0325(10) -0.0102(8) -0.0016(8) -0.0140(8)
C12B 0.0347(9) 0.0282(9) 0.0365(10) -0.0131(8) -0.0020(7) -0.0121(7)
F1 0.0382(6) 0.0580(7) 0.0425(6) -0.0288(5) 0.0013(5) -0.0140(5)
N2 0.0181(7) 0.0457(9) 0.0508(10) -0.0318(8) 0.0012(6) -0.0108(6)
C13 0.0171(7) 0.0196(7) 0.0340(9) -0.0050(6) -0.0025(6) -0.0079(6)
N1 0.0192(6) 0.0313(7) 0.0309(7) -0.0098(6) -0.0022(5) -0.0105(5)
C4 0.0287(8) 0.0352(9) 0.0318(9) -0.0146(7) 0.0034(7) -0.0160(7)
C3 0.0280(8) 0.0366(9) 0.0301(9) -0.0066(7) -0.0069(7) -0.0135(7)
C2 0.0191(7) 0.0268(8) 0.0339(9) -0.0060(7) -0.0040(6) -0.0084(6)
C1 0.0176(7) 0.0218(8) 0.0302(8) -0.0055(6) -0.0019(6) -0.0099(6)
C6 0.0191(7) 0.0244(8) 0.0309(8) -0.0067(7) -0.0038(6) -0.0097(6)
C5 0.0196(7) 0.0283(8) 0.0390(9) -0.0124(7) -0.0019(7) -0.0073(6)
F3 0.0511(7) 0.0840(9) 0.0581(8) -0.0459(7) 0.0069(6) -0.0282(7)
N3 0.0176(6) 0.0299(7) 0.0435(8) -0.0133(6) -0.0060(6) -0.0068(5)
N4 0.0205(7) 0.0463(9) 0.0390(9) -0.0090(7) -0.0049(7) -0.0165(7)
C26 0.0186(7) 0.0178(7) 0.0427(10) -0.0073(7) -0.0082(7) -0.0057(6)
C14 0.0198(7) 0.0207(8) 0.0477(10) -0.0137(7) -0.0040(7) -0.0082(6)
C19 0.0227(8) 0.0252(8) 0.0436(10) -0.0132(7) -0.0044(7) -0.0059(6)
C18 0.0312(9) 0.0331(9) 0.0464(11) -0.0153(8) -0.0057(8) -0.0097(8)
C17 0.0399(10) 0.0486(11) 0.0483(11) -0.0292(9) 0.0043(8) -0.0231(9)
C15 0.0205(8) 0.0383(10) 0.0599(12) -0.0265(9) -0.0056(8) -0.0077(7)
C16 0.0246(9) 0.0543(12) 0.0709(14) -0.0434(11) 0.0062(9) -0.0135(8)

loop_
_atom_type_symbol
_atom_type_description
_atom_type_scat_dispersion_real
_atom_type_scat_dispersion_imag
_atom_type_scat_source
C C 0.0033 0.0016 'International Tables Vol C Tables 4.2.6.8 and 6.1.1.4'
H H 0.0000 0.0000 'International Tables Vol C Tables 4.2.6.8 and 6.1.1.4'
N N 0.0061 0.0033 'International Tables Vol C Tables 4.2.6.8 and 6.1.1.4'
F F 0.0171 0.0103 'International Tables Vol C Tables 4.2.6.8 and 6.1.1.4'

loop_
_geom_angle_atom_site_label_1
_geom_angle_atom_site_label_2
_geom_angle_atom_site_label_3
_geom_angle
C21A C20A C25A 118.87(17)
C21A C20A N3 120.98(15)
C25A C20A N3 120.08(16)
C22A C21A C20A 119.33(18)
C22A C21A H21A 120.3
C20A C21A H21A 120.3
C23A C22A C21A 122.81(19)
C23A C22A H22A 118.6
C21A C22A H22A 118.6
C24A C23A C22A 116.74(19)
C24A C23A H23A 121.6
C22A C23A H23A 121.6
F4A C24A C23A 112.8(2)
F4A C24A C25A 123.7(2)
C23A C24A C25A 123.42(19)
C24A C25A C20A 118.81(18)
C24A C25A H25A 120.6
C20A C25A H25A 120.6
C25B C20B C21B 118.87(17)
C25B C20B N3 120.98(15)
C21B C20B N3 120.08(16)
C22B C21B C20B 118.81(18)
C22B C21B H21B 120.6
C20B C21B H21B 120.6
C23B C22B C21B 123.42(19)
C23B C22B H22B 118.3
C21B C22B H22B 118.3
C22B C23B C24B 116.74(19)
C22B C23B H23B 121.6
C24B C23B H23B 121.6
F4B C24B C23B 111.5(2)
F4B C24B C25B 125.6(2)
C23B C24B C25B 122.81(19)
C24B C25B C20B 119.33(18)
C24B C25B H25B 120.3
C20B C25B H25B 120.3
C8A C7A C12A 119.23(16)
C8A C7A N1 120.07(14)
C12A C7A N1 120.63(15)
C9A C8A C7A 118.53(16)
C9A C8A H8A 120.7
C7A C8A H8A 120.7
F2A C9A C8A 118.10(16)
F2A C9A C10A 118.25(16)
C8A C9A C10A 123.65(17)
C9A C10A C11A 117.28(17)
C9A C10A H10A 121.4
C11A C10A H10A 121.4
C10A C11A C12A 121.13(16)
C10A C11A H11A 119.4
C12A C11A H11A 119.4
C11A C12A C7A 120.17(16)
C11A C12A H12A 119.9
C7A C12A H12A 119.9
C12B C7B C8B 119.23(16)
C12B C7B N1 120.07(14)
C8B C7B N1 120.63(15)
C9B C8B C7B 120.17(16)
C9B C8B H8B 119.9
C7B C8B H8B 119.9
F2B C9B C10B 117.4(11)
F2B C9B C8B 121.4(11)
C10B C9B C8B 121.13(16)
C11B C10B C9B 117.28(17)
C11B C10B H10B 121.4
C9B C10B H10B 121.4
C12B C11B C10B 123.65(17)
C12B C11B H11B 118.2
C10B C11B H11B 118.2
C11B C12B C7B 118.53(16)
C11B C12B H12B 120.7
C7B C12B H12B 120.7
C13 N2 H2A 118.1(12)
C13 N2 H2B 121.3(13)
H2A N2 H2B 117.4(18)
N1 C13 N2 124.53(16)
N1 C13 C1 118.62(13)
N2 C13 C1 116.84(14)
C13 N1 C7A 116.51(13)
C13 N1 C7B 116.51(13)
F1 C4 C3 118.90(15)
F1 C4 C5 118.39(15)
C3 C4 C5 122.71(16)
C4 C3 C2 118.55(15)
C4 C3 H3 120.7
C2 C3 H3 120.7
C3 C2 C1 120.74(15)
C3 C2 H2 119.6
C1 C2 H2 119.6
C2 C1 C6 118.69(15)
C2 C1 C13 121.68(14)
C6 C1 C13 119.62(13)
C5 C6 C1 121.00(14)
C5 C6 H6 119.5
C1 C6 H6 119.5
C4 C5 C6 118.29(15)
C4 C5 H5 120.9
C6 C5 H5 120.9
C26 N3 C20A 116.68(13)
C26 N3 C20B 116.68(13)
C26 N4 H4B 120.6(14)
C26 N4 H4A 116.7(14)
H4B N4 H4A 123(2)
N3 C26 N4 124.08(17)
N3 C26 C14 119.29(14)
N4 C26 C14 116.63(15)
C15 C14 C19 118.41(17)
C15 C14 C26 120.81(15)
C19 C14 C26 120.78(15)
C18 C19 C14 120.97(16)
C18 C19 H19 119.5
C14 C19 H19 119.5
C17 C18 C19 118.39(17)
C17 C18 H18 120.8
C19 C18 H18 120.8
F3 C17 C16 118.67(17)
F3 C17 C18 118.64(17)
C16 C17 C18 122.69(18)
C16 C15 C14 121.22(16)
C16 C15 H15 119.4
C14 C15 H15 119.4
C17 C16 C15 118.30(17)
C17 C16 H16 120.8
C15 C16 H16 120.8

loop_
_geom_bond_atom_site_label_1
_geom_bond_atom_site_label_2
_geom_bond_distance
F4A C24A 1.269(3)
C20A C21A 1.397(2)
C20A C25A 1.401(2)
C20A N3 1.423(2)
C21A C22A 1.377(3)
C21A H21A 0.9500
C22A C23A 1.376(3)
C22A H22A 0.9500
C23A C24A 1.370(3)
C23A H23A 0.9500
C24A C25A 1.377(3)
C25A H25A 0.9500
F4B C24B 1.255(3)
C20B C25B 1.397(2)
C20B C21B 1.401(2)
C20B N3 1.423(2)
C21B C22B 1.377(3)
C21B H21B 0.9500
C22B C23B 1.370(3)
C22B H22B 0.9500
C23B C24B 1.376(3)
C23B H23B 0.9500
C24B C25B 1.377(3)
C25B H25B 0.9500
F2A C9A 1.359(2)
C7A C8A 1.394(2)
C7A C12A 1.400(2)
C7A N1 1.424(2)
C8A C9A 1.377(2)
C8A H8A 0.9500
C9A C10A 1.379(3)
C10A C11A 1.385(3)
C10A H10A 0.9500
C11A C12A 1.388(3)
C11A H11A 0.9500
C12A H12A 0.9500
F2B C9B 1.18(2)
C7B C12B 1.394(2)
C7B C8B 1.400(2)
C7B N1 1.424(2)
C8B C9B 1.388(3)
C8B H8B 0.9500
C9B C10B 1.385(3)
C10B C11B 1.379(3)
C10B H10B 0.9500
C11B C12B 1.377(2)
C11B H11B 0.9500
C12B H12B 0.9500
F1 C4 1.3636(19)
N2 C13 1.352(2)
N2 H2A 0.88(2)
N2 H2B 0.87(2)
C13 N1 1.298(2)
C13 C1 1.486(2)
C4 C3 1.377(2)
C4 C5 1.380(2)
C3 C2 1.384(2)
C3 H3 0.9500
C2 C1 1.400(2)
C2 H2 0.9500
C1 C6 1.401(2)
C6 C5 1.382(2)
C6 H6 0.9500
C5 H5 0.9500
F3 C17 1.362(2)
N3 C26 1.301(2)
N4 C26 1.353(2)
N4 H4B 0.86(2)
N4 H4A 0.91(2)
C26 C14 1.488(2)
C14 C15 1.395(2)
C14 C19 1.397(2)
C19 C18 1.382(3)
C19 H19 0.9500
C18 C17 1.377(3)
C18 H18 0.9500
C17 C16 1.374(3)
C15 C16 1.381(3)
C15 H15 0.9500
C16 H16 0.9500

loop_
_geom_torsion_atom_site_label_1
_geom_torsion_atom_site_label_2
_geom_torsion_atom_site_label_3
_geom_torsion_atom_site_label_4
_geom_torsion
C25A C20A C21A C22A -0.7(2)
N3 C20A C21A C22A -177.61(15)
C20A C21A C22A C23A -0.4(3)
C21A C22A C23A C24A 0.9(3)
C22A C23A C24A F4A -178.96(19)
C22A C23A C24A C25A -0.2(3)
F4A C24A C25A C20A 177.75(19)
C23A C24A C25A C20A -0.8(3)
C21A C20A C25A C24A 1.3(2)
N3 C20A C25A C24A 178.24(14)
C25B C20B C21B C22B 1.3(2)
N3 C20B C21B C22B 178.24(14)
C20B C21B C22B C23B -0.8(3)
C21B C22B C23B C24B -0.2(3)
C22B C23B C24B F4B -175.2(2)
C22B C23B C24B C25B 0.9(3)
F4B C24B C25B C20B 175.0(2)
C23B C24B C25B C20B -0.4(3)
C21B C20B C25B C24B -0.7(2)
N3 C20B C25B C24B -177.61(15)
C12A C7A C8A C9A 0.6(2)
N1 C7A C8A C9A 177.42(14)
C7A C8A C9A F2A 179.96(15)
C7A C8A C9A C10A 0.2(3)
F2A C9A C10A C11A 179.66(16)
C8A C9A C10A C11A -0.6(3)
C9A C10A C11A C12A 0.2(3)
C10A C11A C12A C7A 0.6(2)
C8A C7A C12A C11A -1.0(2)
N1 C7A C12A C11A -177.83(14)
C12B C7B C8B C9B -1.0(2)
N1 C7B C8B C9B -177.83(14)
C7B C8B C9B F2B -175.0(16)
C7B C8B C9B C10B 0.6(2)
F2B C9B C10B C11B 176.0(16)
C8B C9B C10B C11B 0.2(3)
C9B C10B C11B C12B -0.6(3)
C10B C11B C12B C7B 0.2(3)
C8B C7B C12B C11B 0.6(2)
N1 C7B C12B C11B 177.42(14)
N2 C13 N1 C7A 5.1(2)
C1 C13 N1 C7A -176.14(13)
N2 C13 N1 C7B 5.1(2)
C1 C13 N1 C7B -176.14(13)
C8A C7A N1 C13 89.75(18)
C12A C7A N1 C13 -93.46(18)
C12B C7B N1 C13 89.75(18)
C8B C7B N1 C13 -93.46(18)
F1 C4 C3 C2 179.73(14)
C5 C4 C3 C2 0.3(3)
C4 C3 C2 C1 -0.4(2)
C3 C2 C1 C6 -0.1(2)
C3 C2 C1 C13 -179.13(14)
N1 C13 C1 C2 -150.31(15)
N2 C13 C1 C2 28.5(2)
N1 C13 C1 C6 30.7(2)
N2 C13 C1 C6 -150.48(15)
C2 C1 C6 C5 0.8(2)
C13 C1 C6 C5 179.84(14)
F1 C4 C5 C6 -179.06(14)
C3 C4 C5 C6 0.4(2)
C1 C6 C5 C4 -1.0(2)
C21A C20A N3 C26 -86.30(19)
C25A C20A N3 C26 96.81(18)
C25B C20B N3 C26 -86.30(19)
C21B C20B N3 C26 96.81(18)
C20A N3 C26 N4 -0.7(2)
C20B N3 C26 N4 -0.7(2)
C20A N3 C26 C14 179.20(13)
C20B N3 C26 C14 179.20(13)
N3 C26 C14 C15 151.48(16)
N4 C26 C14 C15 -28.6(2)
N3 C26 C14 C19 -28.2(2)
N4 C26 C14 C19 151.71(15)
C15 C14 C19 C18 0.7(2)
C26 C14 C19 C18 -179.60(15)
C14 C19 C18 C17 0.5(3)
C19 C18 C17 F3 179.23(15)
C19 C18 C17 C16 -1.3(3)
C19 C14 C15 C16 -1.2(2)
C26 C14 C15 C16 179.09(16)
F3 C17 C16 C15 -179.71(16)
C18 C17 C16 C15 0.8(3)
C14 C15 C16 C17 0.5(3)
